data_4117602
loop_
_publ_author_name
'Simon Duttwyler'
'Colin Lu'
'Arnold L. Rheingold'
'Robert G. Bergman'
'Jonathan A. Ellman'

_publ_contact_author_address
;
Department of Chemistry
Yale University
New Haven, CT 06520
United States
;
_publ_contact_author_email jonathan.ellman@yale.edu
_publ_contact_author_name 'Jonathan A. Ellman'
_publ_section_title
;
 Highly Diastereoselective Synthesis of Tetrahydropyridines by a C-H
 Activation-Cyclization-Reduction Cascade
;
_journal_name_full 'Journal of the American Chemical Society'
_journal_page_first 4064
_journal_page_last 4067
_journal_paper_doi 10.1021/ja2119833
_journal_volume 134
_journal_year 2012
_chemical_formula_sum 'C27 H29 N'
_chemical_formula_weight 367.51
_chemical_name_systematic
; 
 ? 
;
_space_group_IT_number 2
_symmetry_cell_setting triclinic
_symmetry_space_group_name_Hall '-P 1'
_symmetry_space_group_name_H-M 'P -1'
_atom_sites_solution_hydrogens geom
_atom_sites_solution_primary direct
_atom_sites_solution_secondary difmap
_audit_creation_method SHELXL-97
_cell_angle_alpha 83.8150(10)
_cell_angle_beta 84.7290(10)
_cell_angle_gamma 67.3590(10)
_cell_formula_units_Z 2
_cell_length_a 8.6058(2)
_cell_length_b 10.5399(2)
_cell_length_c 12.7879(3)
_cell_measurement_reflns_used 7091
_cell_measurement_temperature 200(2)
_cell_measurement_theta_max 66.09
_cell_measurement_theta_min 3.48
_cell_volume 1062.69(4)
_computing_cell_refinement 'Bruker SAINT'
_computing_data_collection 'Bruker APEX2'
_computing_data_reduction 'Bruker SAINT'
_computing_molecular_graphics 'Bruker SHELXTL'
_computing_publication_material 'Bruker SHELXTL'
_computing_structure_refinement 'SHELXL-97 (Sheldrick, 1997)'
_computing_structure_solution 'SHELXS-97 (Sheldrick, 1990)'
_diffrn_ambient_temperature 200(2)
_diffrn_measured_fraction_theta_full 0.950
_diffrn_measured_fraction_theta_max 0.950
_diffrn_measurement_device_type 'Bruker APEX-II CCD'
_diffrn_measurement_method '\f and \w scans'
_diffrn_radiation_monochromator graphite
_diffrn_radiation_source 'fine-focus sealed tube'
_diffrn_radiation_type CuK\a
_diffrn_radiation_wavelength 1.54178
_diffrn_reflns_av_R_equivalents 0.0198
_diffrn_reflns_av_sigmaI/netI 0.0200
_diffrn_reflns_limit_h_max 9
_diffrn_reflns_limit_h_min -10
_diffrn_reflns_limit_k_max 12
_diffrn_reflns_limit_k_min -12
_diffrn_reflns_limit_l_max 15
_diffrn_reflns_limit_l_min -15
_diffrn_reflns_number 10748
_diffrn_reflns_theta_full 66.44
_diffrn_reflns_theta_max 66.44
_diffrn_reflns_theta_min 3.48
_exptl_absorpt_coefficient_mu 0.493
_exptl_absorpt_correction_T_max 0.9524
_exptl_absorpt_correction_T_min 0.8582
_exptl_absorpt_correction_type multi-scan
_exptl_absorpt_process_details SADABS
_exptl_crystal_colour colorless
_exptl_crystal_density_diffrn 1.149
_exptl_crystal_description BLOCK
_exptl_crystal_F_000 396
_exptl_crystal_size_max 0.32
_exptl_crystal_size_mid 0.30
_exptl_crystal_size_min 0.10
_refine_diff_density_max 0.229
_refine_diff_density_min -0.167
_refine_diff_density_rms 0.032
_refine_ls_extinction_method none
_refine_ls_goodness_of_fit_ref 1.046
_refine_ls_hydrogen_treatment constr
_refine_ls_matrix_type full
_refine_ls_number_parameters 256
_refine_ls_number_reflns 3550
_refine_ls_number_restraints 0
_refine_ls_restrained_S_all 1.046
_refine_ls_R_factor_all 0.0424
_refine_ls_R_factor_gt 0.0404
_refine_ls_shift/su_max 0.013
_refine_ls_shift/su_mean 0.000
_refine_ls_structure_factor_coef Fsqd
_refine_ls_weighting_details 'calc w=1/[\s^2^(Fo^2^)+(0.0680P)^2^+0.1900P] where P=(Fo^2^+2Fc^2^)/3'
_refine_ls_weighting_scheme calc
_refine_ls_wR_factor_gt 0.1131
_refine_ls_wR_factor_ref 0.1154
_reflns_number_gt 3325
_reflns_number_total 3550
_reflns_threshold_expression >2sigma(I)
_cod_data_source_file ja2119833_si_002_4.cif
_cod_data_source_block Product_6h_polymorph_1
_cod_database_code 4117602

loop_
_symmetry_equiv_pos_as_xyz
'x, y, z'
'-x, -y, -z'

loop_
_atom_site_label
_atom_site_type_symbol
_atom_site_fract_x
_atom_site_fract_y
_atom_site_fract_z
_atom_site_U_iso_or_equiv
_atom_site_adp_type
_atom_site_occupancy
_atom_site_symmetry_multiplicity
_atom_site_calc_flag
_atom_site_refinement_flags
N1 N 0.63951(12) 0.87309(9) 0.26441(7) 0.0326(2) Uani 1 1 d .
C1 C 0.81580(14) 0.77780(11) 0.27815(9) 0.0361(3) Uani 1 1 d .
H1A H 0.8705 0.7537 0.2067 0.043 Uiso 1 1 calc R
C2 C 0.90773(14) 0.85397(12) 0.32713(9) 0.0367(3) Uani 1 1 d .
H2A H 1.0301 0.7930 0.3255 0.044 Uiso 1 1 calc R
C3 C 0.89276(14) 0.98488(12) 0.26057(9) 0.0348(3) Uani 1 1 d .
C4 C 0.77057(14) 1.04160(11) 0.19313(8) 0.0322(3) Uani 1 1 d .
C5 C 0.83212(17) 0.64344(13) 0.34371(11) 0.0479(3) Uani 1 1 d .
H5A H 0.7885 0.5897 0.3053 0.072 Uiso 1 1 calc R
H5B H 0.7673 0.6647 0.4111 0.072 Uiso 1 1 calc R
H5C H 0.9510 0.5898 0.3568 0.072 Uiso 1 1 calc R
C6 C 0.85162(18) 0.88041(15) 0.44248(10) 0.0477(3) Uani 1 1 d .
H6A H 0.9006 0.9418 0.4659 0.072 Uiso 1 1 calc R
H6B H 0.8900 0.7927 0.4859 0.072 Uiso 1 1 calc R
H6C H 0.7283 0.9237 0.4494 0.072 Uiso 1 1 calc R
C7 C 1.02739(16) 1.03997(14) 0.27149(10) 0.0462(3) Uani 1 1 d .
H7A H 1.0201 1.1128 0.2154 0.069 Uiso 1 1 calc R
H7B H 1.1385 0.9652 0.2660 0.069 Uiso 1 1 calc R
H7C H 1.0112 1.0778 0.3402 0.069 Uiso 1 1 calc R
C8 C 0.76162(14) 1.16083(12) 0.11578(9) 0.0342(3) Uani 1 1 d .
C9 C 0.71608(18) 1.29388(13) 0.14577(10) 0.0463(3) Uani 1 1 d .
H9A H 0.6894 1.3112 0.2179 0.056 Uiso 1 1 calc R
C10 C 0.7092(2) 1.40160(14) 0.07129(12) 0.0562(4) Uani 1 1 d .
H10A H 0.6782 1.4920 0.0929 0.067 Uiso 1 1 calc R
C11 C 0.74701(19) 1.37872(15) -0.03363(12) 0.0545(4) Uani 1 1 d .
H11A H 0.7422 1.4529 -0.0842 0.065 Uiso 1 1 calc R
C12 C 0.79187(18) 1.24776(15) -0.06493(10) 0.0502(3) Uani 1 1 d .
H12A H 0.8180 1.2314 -0.1373 0.060 Uiso 1 1 calc R
C13 C 0.79896(15) 1.13958(13) 0.00916(9) 0.0407(3) Uani 1 1 d .
H13A H 0.8298 1.0496 -0.0132 0.049 Uiso 1 1 calc R
C14 C 0.63382(14) 0.98610(11) 0.18409(8) 0.0317(3) Uani 1 1 d .
H14A H 0.6509 0.9490 0.1133 0.038 Uiso 1 1 calc R
C15 C 0.39182(15) 1.16351(12) 0.28240(9) 0.0386(3) Uani 1 1 d .
H15A H 0.4490 1.1272 0.3456 0.046 Uiso 1 1 calc R
C16 C 0.23910(17) 1.27536(13) 0.28430(11) 0.0463(3) Uani 1 1 d .
H16A H 0.1927 1.3153 0.3488 0.056 Uiso 1 1 calc R
C17 C 0.15385(17) 1.32931(13) 0.19323(12) 0.0501(3) Uani 1 1 d .
H17A H 0.0494 1.4059 0.1950 0.060 Uiso 1 1 calc R
C18 C 0.22157(18) 1.27111(14) 0.09998(12) 0.0514(3) Uani 1 1 d .
H18A H 0.1633 1.3070 0.0371 0.062 Uiso 1 1 calc R
C19 C 0.37509(16) 1.15987(12) 0.09775(10) 0.0419(3) Uani 1 1 d .
H19A H 0.4218 1.1211 0.0329 0.050 Uiso 1 1 calc R
C20 C 0.46147(14) 1.10443(11) 0.18872(9) 0.0326(3) Uani 1 1 d .
C21 C 0.53126(15) 0.80520(12) 0.23451(9) 0.0380(3) Uani 1 1 d .
H21A H 0.5991 0.7314 0.1883 0.046 Uiso 1 1 calc R
H21B H 0.4398 0.8736 0.1929 0.046 Uiso 1 1 calc R
C22 C 0.45271(15) 0.74274(12) 0.32616(10) 0.0382(3) Uani 1 1 d .
C23 C 0.40443(16) 0.80400(13) 0.42050(10) 0.0446(3) Uani 1 1 d .
H23A H 0.4266 0.8837 0.4293 0.053 Uiso 1 1 calc R
C24 C 0.32394(18) 0.75085(15) 0.50265(12) 0.0541(4) Uani 1 1 d .
H24A H 0.2923 0.7939 0.5671 0.065 Uiso 1 1 calc R
C25 C 0.29006(18) 0.63586(16) 0.49065(13) 0.0598(4) Uani 1 1 d .
H25A H 0.2342 0.5999 0.5464 0.072 Uiso 1 1 calc R
C26 C 0.33757(18) 0.57339(15) 0.39735(14) 0.0587(4) Uani 1 1 d .
H26A H 0.3148 0.4938 0.3891 0.070 Uiso 1 1 calc R
C27 C 0.41868(16) 0.62600(13) 0.31511(12) 0.0475(3) Uani 1 1 d .
H27A H 0.4510 0.5821 0.2511 0.057 Uiso 1 1 calc R

loop_
_atom_site_aniso_label
_atom_site_aniso_U_11
_atom_site_aniso_U_22
_atom_site_aniso_U_33
_atom_site_aniso_U_23
_atom_site_aniso_U_13
_atom_site_aniso_U_12
N1 0.0350(5) 0.0307(5) 0.0334(5) -0.0008(4) -0.0021(4) -0.0142(4)
C1 0.0358(6) 0.0332(6) 0.0366(6) -0.0011(5) 0.0016(5) -0.0111(5)
C2 0.0326(6) 0.0396(6) 0.0351(6) 0.0034(5) -0.0039(4) -0.0118(5)
C3 0.0344(6) 0.0378(6) 0.0324(6) -0.0018(5) -0.0003(4) -0.0144(5)
C4 0.0339(6) 0.0341(6) 0.0290(5) -0.0036(4) 0.0014(4) -0.0136(5)
C5 0.0414(7) 0.0346(6) 0.0615(8) 0.0061(6) -0.0025(6) -0.0100(5)
C6 0.0556(8) 0.0557(8) 0.0341(6) 0.0031(5) -0.0061(5) -0.0245(6)
C7 0.0413(7) 0.0526(7) 0.0488(7) 0.0048(6) -0.0091(5) -0.0231(6)
C8 0.0298(5) 0.0370(6) 0.0358(6) 0.0018(5) -0.0020(4) -0.0140(5)
C9 0.0557(8) 0.0414(7) 0.0427(7) -0.0025(5) 0.0002(6) -0.0202(6)
C10 0.0660(9) 0.0363(7) 0.0650(9) 0.0031(6) -0.0012(7) -0.0204(7)
C11 0.0558(8) 0.0489(8) 0.0563(8) 0.0187(6) -0.0041(6) -0.0226(7)
C12 0.0501(7) 0.0575(8) 0.0389(7) 0.0083(6) 0.0028(5) -0.0201(6)
C13 0.0408(6) 0.0420(6) 0.0364(6) 0.0008(5) 0.0013(5) -0.0141(5)
C14 0.0368(6) 0.0327(6) 0.0268(5) -0.0022(4) -0.0023(4) -0.0145(5)
C15 0.0420(6) 0.0383(6) 0.0387(6) -0.0022(5) 0.0001(5) -0.0194(5)
C16 0.0474(7) 0.0381(6) 0.0545(7) -0.0067(5) 0.0117(6) -0.0197(6)
C17 0.0389(7) 0.0339(6) 0.0734(9) 0.0024(6) 0.0001(6) -0.0117(5)
C18 0.0484(7) 0.0435(7) 0.0601(8) 0.0081(6) -0.0174(6) -0.0149(6)
C19 0.0458(7) 0.0392(6) 0.0414(6) -0.0010(5) -0.0095(5) -0.0161(5)
C20 0.0347(6) 0.0313(5) 0.0368(6) -0.0003(4) -0.0034(4) -0.0183(5)
C21 0.0432(6) 0.0352(6) 0.0392(6) -0.0043(5) -0.0034(5) -0.0183(5)
C22 0.0337(6) 0.0320(6) 0.0487(7) 0.0038(5) -0.0068(5) -0.0131(5)
C23 0.0444(7) 0.0394(6) 0.0490(7) 0.0023(5) -0.0004(5) -0.0169(6)
C24 0.0455(7) 0.0557(8) 0.0540(8) 0.0108(6) 0.0021(6) -0.0162(6)
C25 0.0425(7) 0.0581(9) 0.0747(10) 0.0293(8) -0.0073(7) -0.0226(7)
C26 0.0467(7) 0.0422(7) 0.0919(12) 0.0213(7) -0.0194(7) -0.0255(6)
C27 0.0421(7) 0.0362(6) 0.0664(8) 0.0042(6) -0.0137(6) -0.0171(5)

loop_
_atom_type_symbol
_atom_type_description
_atom_type_scat_dispersion_real
_atom_type_scat_dispersion_imag
_atom_type_scat_source
C C 0.0181 0.0091 'International Tables Vol C Tables 4.2.6.8 and 6.1.1.4'
H H 0.0000 0.0000 'International Tables Vol C Tables 4.2.6.8 and 6.1.1.4'
N N 0.0311 0.0180 'International Tables Vol C Tables 4.2.6.8 and 6.1.1.4'

loop_
_geom_angle_atom_site_label_1
_geom_angle_atom_site_label_2
_geom_angle_atom_site_label_3
_geom_angle
C21 N1 C14 109.04(8)
C21 N1 C1 113.33(9)
C14 N1 C1 110.05(8)
N1 C1 C5 113.57(9)
N1 C1 C2 108.40(9)
C5 C1 C2 111.05(10)
C3 C2 C6 112.02(10)
C3 C2 C1 110.32(9)
C6 C2 C1 113.28(10)
C4 C3 C7 123.59(11)
C4 C3 C2 120.33(10)
C7 C3 C2 116.00(10)
C3 C4 C8 122.81(10)
C3 C4 C14 123.02(10)
C8 C4 C14 114.10(9)
C9 C8 C13 118.03(11)
C9 C8 C4 122.52(10)
C13 C8 C4 119.45(10)
C10 C9 C8 120.61(12)
C11 C10 C9 120.60(13)
C10 C11 C12 119.66(12)
C11 C12 C13 120.02(12)
C12 C13 C8 121.07(12)
N1 C14 C4 113.32(9)
N1 C14 C20 110.87(9)
C4 C14 C20 109.31(9)
C20 C15 C16 120.32(11)
C17 C16 C15 120.67(12)
C18 C17 C16 119.45(12)
C17 C18 C19 119.97(12)
C20 C19 C18 121.10(12)
C15 C20 C19 118.48(11)
C15 C20 C14 121.01(10)
C19 C20 C14 120.43(10)
N1 C21 C22 114.82(9)
C23 C22 C27 118.36(12)
C23 C22 C21 121.13(10)
C27 C22 C21 120.41(11)
C22 C23 C24 121.11(13)
C25 C24 C23 120.04(15)
C26 C25 C24 119.63(13)
C25 C26 C27 120.48(13)
C26 C27 C22 120.37(14)

loop_
_geom_bond_atom_site_label_1
_geom_bond_atom_site_label_2
_geom_bond_distance
N1 C21 1.4710(15)
N1 C14 1.4754(14)
N1 C1 1.4761(14)
C1 C5 1.5300(16)
C1 C2 1.5333(17)
C2 C3 1.5084(16)
C2 C6 1.5299(16)
C3 C4 1.3336(16)
C3 C7 1.5047(17)
C4 C8 1.4950(15)
C4 C14 1.5199(16)
C8 C9 1.3902(18)
C8 C13 1.3936(16)
C9 C10 1.3875(19)
C10 C11 1.376(2)
C11 C12 1.377(2)
C12 C13 1.3877(17)
C14 C20 1.5279(15)
C15 C20 1.3870(16)
C15 C16 1.3874(18)
C16 C17 1.382(2)
C17 C18 1.376(2)
C18 C19 1.3888(18)
C19 C20 1.3875(16)
C21 C22 1.5148(17)
C22 C23 1.3835(18)
C22 C27 1.3936(18)
C23 C24 1.3911(19)
C24 C25 1.378(2)
C25 C26 1.377(2)
C26 C27 1.392(2)
